data_4086668
loop_
_publ_author_name
'Gonz\'alez-P\'erez, Juan I.'
'Mart\'in, Avelino'
'Mena, Miguel'
'Santamar\'ia, Cristina'

_publ_section_title
;
 C--H Activation on an Oxo-Bridged Dititanium Complex: From Alkyl to
 \m-Alkylidene Functionalities
;
_journal_issue 15
_journal_name_full Organometallics
_journal_page_first 2488
_journal_paper_doi 10.1021/acs.organomet.6b00381
_journal_volume 35
_journal_year 2016
_chemical_formula_moiety 'C28 H50 O1 Si2 Ti2'
_chemical_formula_sum 'C28 H50 O Si2 Ti2'
_chemical_formula_weight 554.66
_space_group_IT_number 14
_symmetry_cell_setting monoclinic
_symmetry_Int_Tables_number 14
_symmetry_space_group_name_Hall '-P 2yn'
_symmetry_space_group_name_H-M 'P 1 21/n 1'
_atom_sites_solution_hydrogens mixed
_atom_sites_solution_primary dual
_atom_sites_solution_secondary difmap
_audit_conform_dict_location ftp://ftp.iucr.org/pub/cif_core.dic
_audit_conform_dict_name cif_core.dic
_audit_conform_dict_version 2.4.3
_audit_creation_date 2015-10-20T17:00:07-00:00
_audit_creation_method 'WinGX routine CIF_UPDATE'
_cell_angle_alpha 90
_cell_angle_beta 90.475(11)
_cell_angle_gamma 90
_cell_formula_units_Z 4
_cell_length_a 10.1655(15)
_cell_length_b 19.5607(18)
_cell_length_c 15.401(2)
_cell_measurement_reflns_used 228
_cell_measurement_temperature 150(2)
_cell_measurement_theta_max 20
_cell_measurement_theta_min 3
_cell_measurement_wavelength 0.71073
_cell_volume 3062.3(7)
_computing_cell_refinement 'Dirax/lsq (Duisenberg & Schreurs, 1989-2000)'
_computing_data_collection 'Collect (Bruker AXS BV, 1997-2004)'
_computing_data_reduction 'EvalCCD (Duisenberg & Schreurs 1990-2000)'
_computing_molecular_graphics 'DIAMOND (Brandenburg, 2006)'
_computing_publication_material 'WinGX publication routines (Farrugia, 2012)'
_computing_structure_refinement 'SHELXL-2014/7 (Sheldrick, 2015)'
_computing_structure_solution 'SHELXT-2014 (Sheldrick, 2015)'
_diffrn_ambient_temperature 150(2)
_diffrn_detector 'CCD plate'
_diffrn_detector_area_resol_mean 9
_diffrn_measured_fraction_theta_full 0.998
_diffrn_measured_fraction_theta_max 0.998
_diffrn_measurement_device '95mm CCD camera on \k-goniostat'
_diffrn_measurement_device_type KappaCCD
_diffrn_measurement_method 'CCD rotation images, thick slices'
_diffrn_orient_matrix_UB_11 0.01
_diffrn_orient_matrix_UB_12 0
_diffrn_orient_matrix_UB_13 0
_diffrn_orient_matrix_UB_21 0
_diffrn_orient_matrix_UB_22 0.01
_diffrn_orient_matrix_UB_23 0
_diffrn_orient_matrix_UB_31 0
_diffrn_orient_matrix_UB_32 0
_diffrn_orient_matrix_UB_33 0.01
_diffrn_radiation_monochromator 'horizonally mounted graphite crystal'
_diffrn_radiation_probe x-ray
_diffrn_radiation_type MoK\a
_diffrn_radiation_wavelength 0.71073
_diffrn_reflns_av_R_equivalents 0.1227
_diffrn_reflns_av_unetI/netI 0.0687
_diffrn_reflns_Laue_measured_fraction_full 0.998
_diffrn_reflns_Laue_measured_fraction_max 0.998
_diffrn_reflns_limit_h_max 13
_diffrn_reflns_limit_h_min -13
_diffrn_reflns_limit_k_max 25
_diffrn_reflns_limit_k_min -23
_diffrn_reflns_limit_l_max 20
_diffrn_reflns_limit_l_min -19
_diffrn_reflns_number 66893
_diffrn_reflns_point_group_measured_fraction_full 0.998
_diffrn_reflns_point_group_measured_fraction_max 0.998
_diffrn_reflns_reduction_process
;
        Scaled and merged with Sortav
        R.H. Blessing, (1987) Cryst. Rev. 1, 3-58
        R.H. Blessing, (1989) J. Appl. Cryst. 22, 396-397
;
_diffrn_reflns_theta_full 25
_diffrn_reflns_theta_max 27.506
_diffrn_reflns_theta_min 3.172
_diffrn_source 'Enraf Nonius FR590'
_diffrn_standards_number 0
_exptl_absorpt_coefficient_mu 0.617
_exptl_absorpt_correction_T_max 0.918
_exptl_absorpt_correction_T_min 0.796
_exptl_absorpt_correction_type multi-scan
_exptl_absorpt_process_details
;
 R.H. Blessing, Acta Cryst. (1995), A51, 33-38
;
_exptl_crystal_colour yellow
_exptl_crystal_density_diffrn 1.203
_exptl_crystal_density_method 'not measured'
_exptl_crystal_description prism
_exptl_crystal_F_000 1192
_exptl_crystal_size_max 0.31
_exptl_crystal_size_mid 0.28
_exptl_crystal_size_min 0.22
_refine_diff_density_max 0.608
_refine_diff_density_min -0.393
_refine_diff_density_rms 0.094
_refine_ls_extinction_method none
_refine_ls_goodness_of_fit_ref 1.071
_refine_ls_hydrogen_treatment mixed
_refine_ls_matrix_type full
_refine_ls_number_constraints 0
_refine_ls_number_parameters 317
_refine_ls_number_reflns 7013
_refine_ls_number_restraints 0
_refine_ls_restrained_S_all 1.071
_refine_ls_R_factor_all 0.1183
_refine_ls_R_factor_gt 0.0566
_refine_ls_shift/su_max 0.002
_refine_ls_shift/su_mean 0
_refine_ls_structure_factor_coef Fsqd
_refine_ls_weighting_details 'w=1/[\s^2^(Fo^2^)+(0.0421P)^2^+6.0676P] where P=(Fo^2^+2Fc^2^)/3'
_refine_ls_weighting_scheme calc
_refine_ls_wR_factor_gt 0.1101
_refine_ls_wR_factor_ref 0.139
_reflns_Friedel_coverage 0
_reflns_number_gt 4445
_reflns_number_total 7013
_reflns_threshold_expression 'I > 2\s(I)'
_cod_data_source_file om6b00381_si_001.cif
_cod_data_source_block 4
_cod_original_cell_volume 3062.2(7)
_cod_original_sg_symbol_H-M 'P 21/n'
_cod_original_formula_sum 'C28 H50 O1 Si2 Ti2'
_cod_database_code 4086668

loop_
_symmetry_equiv_pos_as_xyz
'x, y, z'
'-x+1/2, y+1/2, -z+1/2'
'-x, -y, -z'
'x-1/2, -y-1/2, z-1/2'

loop_
_atom_site_label
_atom_site_type_symbol
_atom_site_fract_x
_atom_site_fract_y
_atom_site_fract_z
_atom_site_U_iso_or_equiv
_atom_site_adp_type
_atom_site_occupancy
_atom_site_site_symmetry_order
_atom_site_calc_flag
_atom_site_refinement_flags_posn
_atom_site_refinement_flags_adp
C11 C 0.1109(3) 0.51511(17) 0.3977(2) 0.0263(8) Uani 1 1 d . .
C12 C 0.0202(3) 0.56934(17) 0.4022(2) 0.0268(8) Uani 1 1 d . .
C13 C 0.0638(4) 0.61411(18) 0.4678(2) 0.0338(9) Uani 1 1 d . .
C14 C 0.1825(4) 0.5874(2) 0.5027(2) 0.0372(9) Uani 1 1 d . .
C15 C 0.2104(3) 0.52538(19) 0.4599(2) 0.0306(8) Uani 1 1 d . .
C16 C 0.0973(4) 0.45495(19) 0.3376(2) 0.0381(9) Uani 1 1 d . .
H16A H 0.1782 0.4278 0.3395 0.057 Uiso 1 1 calc R U
H16B H 0.0817 0.4713 0.2783 0.057 Uiso 1 1 calc R U
H16C H 0.023 0.4266 0.3559 0.057 Uiso 1 1 calc R U
C17 C -0.1066(4) 0.5712(2) 0.3510(3) 0.0423(10) Uani 1 1 d . .
H17A H -0.156 0.6125 0.3662 0.063 Uiso 1 1 calc R U
H17B H -0.1591 0.5307 0.3647 0.063 Uiso 1 1 calc R U
H17C H -0.0871 0.5718 0.2888 0.063 Uiso 1 1 calc R U
C18 C -0.0077(5) 0.6771(2) 0.4978(3) 0.0592(14) Uani 1 1 d . .
H18A H -0.0242 0.7073 0.448 0.089 Uiso 1 1 calc R U
H18B H 0.0462 0.7012 0.541 0.089 Uiso 1 1 calc R U
H18C H -0.0917 0.6639 0.5237 0.089 Uiso 1 1 calc R U
C19 C 0.2618(5) 0.6176(3) 0.5763(3) 0.0683(16) Uani 1 1 d . .
H19A H 0.2411 0.6663 0.5818 0.102 Uiso 1 1 calc R U
H19B H 0.3558 0.6121 0.5644 0.102 Uiso 1 1 calc R U
H19C H 0.2402 0.5941 0.6305 0.102 Uiso 1 1 calc R U
C20 C 0.3246(4) 0.4784(2) 0.4755(3) 0.0541(12) Uani 1 1 d . .
H20A H 0.2928 0.4313 0.4805 0.081 Uiso 1 1 calc R U
H20B H 0.3699 0.4916 0.5294 0.081 Uiso 1 1 calc R U
H20C H 0.3858 0.4817 0.4268 0.081 Uiso 1 1 calc R U
C21 C 0.4032(4) 0.49619(17) 0.1374(2) 0.0288(8) Uani 1 1 d . .
C22 C 0.3078(3) 0.52762(18) 0.0833(2) 0.0282(8) Uani 1 1 d . .
C23 C 0.3675(3) 0.58435(18) 0.0426(2) 0.0278(8) Uani 1 1 d . .
C24 C 0.4992(3) 0.58879(18) 0.0709(2) 0.0278(8) Uani 1 1 d . .
C25 C 0.5206(3) 0.53448(18) 0.1306(2) 0.0285(8) Uani 1 1 d . .
C26 C 0.3876(4) 0.4334(2) 0.1919(3) 0.0418(10) Uani 1 1 d . .
H26A H 0.2982 0.4154 0.1846 0.063 Uiso 1 1 calc R U
H26B H 0.403 0.4449 0.253 0.063 Uiso 1 1 calc R U
H26C H 0.4514 0.3988 0.1736 0.063 Uiso 1 1 calc R U
C27 C 0.1706(4) 0.5016(2) 0.0657(3) 0.0386(9) Uani 1 1 d . .
H27A H 0.1717 0.4707 0.0157 0.058 Uiso 1 1 calc R U
H27B H 0.1122 0.5403 0.0531 0.058 Uiso 1 1 calc R U
H27C H 0.1386 0.4771 0.1168 0.058 Uiso 1 1 calc R U
C28 C 0.3041(4) 0.6309(2) -0.0231(2) 0.0404(10) Uani 1 1 d . .
H28A H 0.2105 0.6197 -0.0286 0.061 Uiso 1 1 calc R U
H28B H 0.3467 0.6249 -0.0794 0.061 Uiso 1 1 calc R U
H28C H 0.3138 0.6785 -0.0042 0.061 Uiso 1 1 calc R U
C29 C 0.6014(4) 0.6368(2) 0.0379(3) 0.0372(9) Uani 1 1 d . .
H29A H 0.6395 0.6183 -0.0154 0.056 Uiso 1 1 calc R U
H29B H 0.6708 0.6424 0.0819 0.056 Uiso 1 1 calc R U
H29C H 0.561 0.6813 0.0256 0.056 Uiso 1 1 calc R U
C30 C 0.6477(4) 0.5213(2) 0.1787(3) 0.0446(10) Uani 1 1 d . .
H30A H 0.6311 0.4911 0.2283 0.067 Uiso 1 1 calc R U
H30B H 0.6842 0.5647 0.1996 0.067 Uiso 1 1 calc R U
H30C H 0.7105 0.4994 0.1396 0.067 Uiso 1 1 calc R U
C31 C 0.1675(3) 0.63088(18) 0.2261(2) 0.0239(7) Uani 1 1 d . .
C32 C -0.0480(4) 0.7428(2) 0.2651(3) 0.0448(11) Uani 1 1 d . .
H32A H -0.1109 0.7079 0.2837 0.067 Uiso 1 1 calc R U
H32B H -0.0955 0.7807 0.2376 0.067 Uiso 1 1 calc R U
H32C H 0.0011 0.7598 0.3158 0.067 Uiso 1 1 calc R U
C33 C -0.0351(4) 0.6757(2) 0.0914(3) 0.0438(10) Uani 1 1 d . .
H33A H 0.0214 0.6622 0.0431 0.066 Uiso 1 1 calc R U
H33B H -0.0926 0.7133 0.0729 0.066 Uiso 1 1 calc R U
H33C H -0.0889 0.6366 0.1092 0.066 Uiso 1 1 calc R U
C34 C 0.1709(4) 0.77860(19) 0.1489(3) 0.0367(9) Uani 1 1 d . .
H34A H 0.225 0.7951 0.1975 0.055 Uiso 1 1 calc R U
H34B H 0.1128 0.8154 0.1287 0.055 Uiso 1 1 calc R U
H34C H 0.228 0.7642 0.1013 0.055 Uiso 1 1 calc R U
C41 C 0.4662(3) 0.69737(18) 0.2162(2) 0.0285(8) Uani 1 1 d . .
H41A H 0.5601 0.6901 0.2024 0.034 Uiso 1 1 calc R U
H41B H 0.431 0.732 0.1752 0.034 Uiso 1 1 calc R U
C42 C 0.2937(3) 0.71274(17) 0.3829(2) 0.0281(8) Uani 1 1 d . .
H42A H 0.2273 0.7464 0.3631 0.034 Uiso 1 1 calc R U
H42B H 0.3045 0.7177 0.4465 0.034 Uiso 1 1 calc R U
C43 C 0.4859(4) 0.82583(18) 0.3276(2) 0.0336(9) Uani 1 1 d . .
H43A H 0.4799 0.844 0.3867 0.05 Uiso 1 1 calc R U
H43B H 0.4204 0.8484 0.2903 0.05 Uiso 1 1 calc R U
H43C H 0.5742 0.8344 0.3049 0.05 Uiso 1 1 calc R U
C44 C 0.5868(4) 0.6909(2) 0.3955(2) 0.0371(9) Uani 1 1 d . .
H44A H 0.5828 0.6411 0.3887 0.056 Uiso 1 1 calc R U
H44B H 0.5752 0.7028 0.4567 0.056 Uiso 1 1 calc R U
H44C H 0.6725 0.7075 0.3758 0.056 Uiso 1 1 calc R U
O1 O 0.3736(2) 0.57365(11) 0.30898(14) 0.0263(5) Uani 1 1 d . .
Ti1 Ti 0.22614(6) 0.61352(3) 0.35458(4) 0.02252(16) Uani 1 1 d . .
Ti2 Ti 0.36392(6) 0.60529(3) 0.19763(4) 0.02255(16) Uani 1 1 d . .
Si1 Si 0.06982(10) 0.70447(5) 0.18530(6) 0.0275(2) Uani 1 1 d . .
Si2 Si 0.45381(9) 0.73132(5) 0.32925(6) 0.0243(2) Uani 1 1 d . .
H31 H 0.132(3) 0.5906(17) 0.218(2) 0.017(9) Uiso 1 1 d . .

loop_
_atom_site_aniso_label
_atom_site_aniso_U_11
_atom_site_aniso_U_22
_atom_site_aniso_U_33
_atom_site_aniso_U_23
_atom_site_aniso_U_13
_atom_site_aniso_U_12
C11 0.0273(18) 0.0261(18) 0.0255(18) 0.0049(14) 0.0037(15) -0.0026(14)
C12 0.0254(18) 0.0279(19) 0.0272(18) 0.0044(15) 0.0074(14) 0.0021(14)
C13 0.043(2) 0.0257(19) 0.033(2) 0.0014(16) 0.0204(17) -0.0021(17)
C14 0.049(2) 0.044(2) 0.0191(18) 0.0057(16) 0.0010(17) -0.0193(19)
C15 0.0265(19) 0.039(2) 0.0268(19) 0.0144(16) 0.0038(15) 0.0007(16)
C16 0.050(2) 0.026(2) 0.038(2) -0.0025(17) 0.0068(19) -0.0097(17)
C17 0.025(2) 0.051(3) 0.051(3) 0.019(2) 0.0003(18) -0.0024(18)
C18 0.088(4) 0.033(2) 0.057(3) -0.006(2) 0.042(3) 0.001(2)
C19 0.088(4) 0.094(4) 0.023(2) 0.004(2) -0.006(2) -0.043(3)
C20 0.034(2) 0.069(3) 0.059(3) 0.032(2) 0.007(2) 0.009(2)
C21 0.034(2) 0.0269(19) 0.0251(18) -0.0051(15) 0.0063(15) 0.0005(15)
C22 0.0290(19) 0.031(2) 0.0250(18) -0.0060(15) 0.0018(15) -0.0019(15)
C23 0.033(2) 0.032(2) 0.0183(17) -0.0038(14) 0.0019(14) 0.0036(16)
C24 0.0248(18) 0.033(2) 0.0262(18) -0.0090(15) 0.0057(14) 0.0011(15)
C25 0.0276(19) 0.032(2) 0.0256(18) -0.0073(15) 0.0039(15) 0.0045(15)
C26 0.055(3) 0.034(2) 0.037(2) -0.0006(18) 0.0098(19) 0.0013(19)
C27 0.035(2) 0.042(2) 0.038(2) -0.0104(18) 0.0018(17) -0.0080(18)
C28 0.043(2) 0.052(3) 0.026(2) 0.0018(18) -0.0006(17) 0.0033(19)
C29 0.032(2) 0.040(2) 0.040(2) -0.0023(18) 0.0122(17) -0.0033(17)
C30 0.035(2) 0.055(3) 0.044(2) -0.004(2) -0.0030(19) 0.011(2)
C31 0.0270(18) 0.0213(18) 0.0236(18) 0.0004(14) 0.0013(14) -0.0028(15)
C32 0.045(2) 0.041(2) 0.048(3) 0.012(2) 0.013(2) 0.017(2)
C33 0.038(2) 0.049(3) 0.045(2) 0.007(2) -0.0131(19) 0.0032(19)
C34 0.036(2) 0.033(2) 0.041(2) 0.0074(17) -0.0036(18) -0.0029(17)
C41 0.0270(18) 0.033(2) 0.0260(18) -0.0013(15) 0.0024(15) -0.0015(15)
C42 0.032(2) 0.0275(19) 0.0246(18) -0.0018(15) 0.0028(15) -0.0023(15)
C43 0.041(2) 0.0272(19) 0.032(2) 0.0010(16) -0.0040(17) -0.0065(16)
C44 0.035(2) 0.040(2) 0.037(2) 0.0012(18) -0.0054(17) 0.0021(17)
O1 0.0316(13) 0.0238(12) 0.0234(12) 0.0018(10) 0.0006(10) 0.0037(10)
Ti1 0.0249(3) 0.0230(3) 0.0197(3) 0.0007(2) 0.0020(2) -0.0009(2)
Ti2 0.0228(3) 0.0245(3) 0.0203(3) -0.0023(3) 0.0015(2) -0.0001(3)
Si1 0.0267(5) 0.0279(5) 0.0278(5) 0.0041(4) 0.0012(4) 0.0011(4)
Si2 0.0255(5) 0.0241(5) 0.0232(5) -0.0001(4) -0.0016(4) -0.0015(4)

loop_
_atom_type_symbol
_atom_type_description
_atom_type_scat_dispersion_real
_atom_type_scat_dispersion_imag
_atom_type_scat_source
C C 0.0033 0.0016 'International Tables Vol C Tables 4.2.6.8 and 6.1.1.4'
H H 0 0 'International Tables Vol C Tables 4.2.6.8 and 6.1.1.4'
O O 0.0106 0.006 'International Tables Vol C Tables 4.2.6.8 and 6.1.1.4'
Ti Ti 0.2776 0.4457 'International Tables Vol C Tables 4.2.6.8 and 6.1.1.4'
Si Si 0.0817 0.0704 'International Tables Vol C Tables 4.2.6.8 and 6.1.1.4'

loop_
_exptl_crystal_face_index_h
_exptl_crystal_face_index_k
_exptl_crystal_face_index_l
_exptl_crystal_face_perp_dist
0 4 -5 0.203
0 2 1 0.16
0 -2 -1 0.131
0 -3 2 0.142
-19 -1 1 0.108
18 -1 -1 0.183
0 19 -1 0.16
0 -16 1 0.147

loop_
_geom_angle_atom_site_label_1
_geom_angle_atom_site_label_2
_geom_angle_atom_site_label_3
_geom_angle
C15 C11 C12 109.2(3)
C15 C11 C16 126.5(3)
C12 C11 C16 124.2(3)
C15 C11 Ti1 73.6(2)
C12 C11 Ti1 74.03(19)
C16 C11 Ti1 120.7(2)
C13 C12 C11 107.5(3)
C13 C12 C17 128.6(3)
C11 C12 C17 123.5(3)
C13 C12 Ti1 73.9(2)
C11 C12 Ti1 71.42(19)
C17 C12 Ti1 125.4(2)
C12 C13 C14 107.8(3)
C12 C13 C18 125.5(4)
C14 C13 C18 126.7(4)
C12 C13 Ti1 71.96(19)
C14 C13 Ti1 71.7(2)
C18 C13 Ti1 124.1(3)
C15 C14 C13 108.3(3)
C15 C14 C19 125.5(4)
C13 C14 C19 126.1(4)
C15 C14 Ti1 72.34(19)
C13 C14 Ti1 73.9(2)
C19 C14 Ti1 122.2(3)
C11 C15 C14 107.2(3)
C11 C15 C20 125.2(4)
C14 C15 C20 127.6(4)
C11 C15 Ti1 71.94(19)
C14 C15 Ti1 73.2(2)
C20 C15 Ti1 119.9(2)
C11 C16 H16A 109.5
C11 C16 H16B 109.5
H16A C16 H16B 109.5
C11 C16 H16C 109.5
H16A C16 H16C 109.5
H16B C16 H16C 109.5
C12 C17 H17A 109.5
C12 C17 H17B 109.5
H17A C17 H17B 109.5
C12 C17 H17C 109.5
H17A C17 H17C 109.5
H17B C17 H17C 109.5
C13 C18 H18A 109.5
C13 C18 H18B 109.5
H18A C18 H18B 109.5
C13 C18 H18C 109.5
H18A C18 H18C 109.5
H18B C18 H18C 109.5
C14 C19 H19A 109.5
C14 C19 H19B 109.5
H19A C19 H19B 109.5
C14 C19 H19C 109.5
H19A C19 H19C 109.5
H19B C19 H19C 109.5
C15 C20 H20A 109.5
C15 C20 H20B 109.5
H20A C20 H20B 109.5
C15 C20 H20C 109.5
H20A C20 H20C 109.5
H20B C20 H20C 109.5
C25 C21 C22 107.6(3)
C25 C21 C26 124.7(3)
C22 C21 C26 127.7(3)
C25 C21 Ti2 72.29(19)
C22 C21 Ti2 73.8(2)
C26 C21 Ti2 120.2(2)
C21 C22 C23 107.9(3)
C21 C22 C27 126.1(3)
C23 C22 C27 125.8(3)
C21 C22 Ti2 71.60(19)
C23 C22 Ti2 74.17(19)
C27 C22 Ti2 124.2(2)
C24 C23 C22 108.8(3)
C24 C23 C28 125.0(3)
C22 C23 C28 126.2(3)
C24 C23 Ti2 72.90(19)
C22 C23 Ti2 71.67(19)
C28 C23 Ti2 123.5(2)
C23 C24 C25 107.1(3)
C23 C24 C29 126.6(3)
C25 C24 C29 126.0(3)
C23 C24 Ti2 73.30(19)
C25 C24 Ti2 70.28(19)
C29 C24 Ti2 126.4(2)
C21 C25 C24 108.6(3)
C21 C25 C30 126.4(3)
C24 C25 C30 124.9(3)
C21 C25 Ti2 72.84(19)
C24 C25 Ti2 75.13(19)
C30 C25 Ti2 117.8(2)
C21 C26 H26A 109.5
C21 C26 H26B 109.5
H26A C26 H26B 109.5
C21 C26 H26C 109.5
H26A C26 H26C 109.5
H26B C26 H26C 109.5
C22 C27 H27A 109.5
C22 C27 H27B 109.5
H27A C27 H27B 109.5
C22 C27 H27C 109.5
H27A C27 H27C 109.5
H27B C27 H27C 109.5
C23 C28 H28A 109.5
C23 C28 H28B 109.5
H28A C28 H28B 109.5
C23 C28 H28C 109.5
H28A C28 H28C 109.5
H28B C28 H28C 109.5
C24 C29 H29A 109.5
C24 C29 H29B 109.5
H29A C29 H29B 109.5
C24 C29 H29C 109.5
H29A C29 H29C 109.5
H29B C29 H29C 109.5
C25 C30 H30A 109.5
C25 C30 H30B 109.5
H30A C30 H30B 109.5
C25 C30 H30C 109.5
H30A C30 H30C 109.5
H30B C30 H30C 109.5
Si1 C31 Ti1 126.48(18)
Si1 C31 Ti2 128.23(18)
Ti1 C31 Ti2 83.98(13)
Si1 C31 H31 115(2)
Ti1 C31 H31 96(2)
Ti2 C31 H31 99(2)
Si1 C32 H32A 109.5
Si1 C32 H32B 109.5
H32A C32 H32B 109.5
Si1 C32 H32C 109.5
H32A C32 H32C 109.5
H32B C32 H32C 109.5
Si1 C33 H33A 109.5
Si1 C33 H33B 109.5
H33A C33 H33B 109.5
Si1 C33 H33C 109.5
H33A C33 H33C 109.5
H33B C33 H33C 109.5
Si1 C34 H34A 109.5
Si1 C34 H34B 109.5
H34A C34 H34B 109.5
Si1 C34 H34C 109.5
H34A C34 H34C 109.5
H34B C34 H34C 109.5
Si2 C41 Ti2 113.27(17)
Si2 C41 H41A 108.9
Ti2 C41 H41A 108.9
Si2 C41 H41B 108.9
Ti2 C41 H41B 108.9
H41A C41 H41B 107.7
Si2 C42 Ti1 111.85(17)
Si2 C42 H42A 109.2
Ti1 C42 H42A 109.2
Si2 C42 H42B 109.2
Ti1 C42 H42B 109.2
H42A C42 H42B 107.9
Si2 C43 H43A 109.5
Si2 C43 H43B 109.5
H43A C43 H43B 109.5
Si2 C43 H43C 109.5
H43A C43 H43C 109.5
H43B C43 H43C 109.5
Si2 C44 H44A 109.5
Si2 C44 H44B 109.5
H44A C44 H44B 109.5
Si2 C44 H44C 109.5
H44A C44 H44C 109.5
H44B C44 H44C 109.5
Ti2 O1 Ti1 100.23(11)
O1 Ti1 C31 86.23(12)
O1 Ti1 C42 101.83(12)
C31 Ti1 C42 97.84(14)
O1 Ti1 C11 99.84(11)
C31 Ti1 C11 105.17(13)
C42 Ti1 C11 149.22(13)
O1 Ti1 C15 90.73(11)
C31 Ti1 C15 138.14(14)
C42 Ti1 C15 123.54(14)
C11 Ti1 C15 34.49(12)
O1 Ti1 C14 115.75(13)
C31 Ti1 C14 152.55(14)
C42 Ti1 C14 93.58(13)
C11 Ti1 C14 57.10(12)
C15 Ti1 C14 34.51(13)
O1 Ti1 C12 133.27(11)
C31 Ti1 C12 96.05(13)
C42 Ti1 C12 123.81(13)
C11 Ti1 C12 34.55(11)
C15 Ti1 C12 57.49(12)
C14 Ti1 C12 57.15(13)
O1 Ti1 C13 147.71(12)
C31 Ti1 C13 119.50(14)
C42 Ti1 C13 94.01(13)
C11 Ti1 C13 56.90(12)
C15 Ti1 C13 57.23(12)
C14 Ti1 C13 34.37(14)
C12 Ti1 C13 34.10(12)
O1 Ti1 Ti2 39.76(7)
C31 Ti1 Ti2 48.30(9)
C42 Ti1 Ti2 93.84(10)
C11 Ti1 Ti2 116.71(9)
C15 Ti1 Ti2 125.69(9)
C14 Ti1 Ti2 155.48(11)
C12 Ti1 Ti2 133.53(9)
C13 Ti1 Ti2 166.44(10)
O1 Ti2 C41 98.06(12)
O1 Ti2 C31 85.93(12)
C41 Ti2 C31 103.70(14)
O1 Ti2 C25 100.41(11)
C41 Ti2 C25 103.21(13)
C31 Ti2 C25 151.15(13)
O1 Ti2 C21 93.13(11)
C41 Ti2 C21 138.07(13)
C31 Ti2 C21 117.37(13)
C25 Ti2 C21 34.87(12)
O1 Ti2 C22 119.15(11)
C41 Ti2 C22 139.55(13)
C31 Ti2 C22 94.78(13)
C25 Ti2 C22 57.45(12)
C21 Ti2 C22 34.61(12)
O1 Ti2 C24 133.33(11)
C41 Ti2 C24 86.57(13)
C31 Ti2 C24 138.21(13)
C25 Ti2 C24 34.59(12)
C21 Ti2 C24 57.55(12)
C22 Ti2 C24 56.98(12)
O1 Ti2 C23 150.16(11)
C41 Ti2 C23 105.54(13)
C31 Ti2 C23 105.50(13)
C25 Ti2 C23 56.84(12)
C21 Ti2 C23 57.06(12)
C22 Ti2 C23 34.16(12)
C24 Ti2 C23 33.80(12)
O1 Ti2 Ti1 40.02(7)
C41 Ti2 Ti1 94.79(10)
C31 Ti2 Ti1 47.73(9)
C25 Ti2 Ti1 139.00(9)
C21 Ti2 Ti1 118.49(9)
C22 Ti2 Ti1 123.53(9)
C24 Ti2 Ti1 173.33(9)
C23 Ti2 Ti1 150.41(9)
C31 Si1 C34 114.21(17)
C31 Si1 C33 109.13(17)
C34 Si1 C33 108.20(18)
C31 Si1 C32 115.47(17)
C34 Si1 C32 104.01(19)
C33 Si1 C32 105.2(2)
C44 Si2 C42 107.85(17)
C44 Si2 C41 107.77(17)
C42 Si2 C41 114.13(16)
C44 Si2 C43 107.44(17)
C42 Si2 C43 110.48(17)
C41 Si2 C43 108.93(16)

loop_
_geom_bond_atom_site_label_1
_geom_bond_atom_site_label_2
_geom_bond_distance
C11 C15 1.401(5)
C11 C12 1.407(5)
C11 C16 1.503(5)
C11 Ti1 2.352(3)
C12 C13 1.407(5)
C12 C17 1.505(5)
C12 Ti1 2.386(3)
C13 C14 1.417(6)
C13 C18 1.505(5)
C13 Ti1 2.411(3)
C14 C15 1.411(5)
C14 C19 1.506(5)
C14 Ti1 2.384(3)
C15 C20 1.498(5)
C15 Ti1 2.373(3)
C16 H16A 0.98
C16 H16B 0.98
C16 H16C 0.98
C17 H17A 0.98
C17 H17B 0.98
C17 H17C 0.98
C18 H18A 0.98
C18 H18B 0.98
C18 H18C 0.98
C19 H19A 0.98
C19 H19B 0.98
C19 H19C 0.98
C20 H20A 0.98
C20 H20B 0.98
C20 H20C 0.98
C21 C25 1.413(5)
C21 C22 1.414(5)
C21 C26 1.497(5)
C21 Ti2 2.362(3)
C22 C23 1.414(5)
C22 C27 1.507(5)
C22 Ti2 2.391(3)
C23 C24 1.407(5)
C23 C28 1.502(5)
C23 Ti2 2.423(3)
C24 C25 1.420(5)
C24 C29 1.493(5)
C24 Ti2 2.418(3)
C25 C30 1.506(5)
C25 Ti2 2.355(3)
C26 H26A 0.98
C26 H26B 0.98
C26 H26C 0.98
C27 H27A 0.98
C27 H27B 0.98
C27 H27C 0.98
C28 H28A 0.98
C28 H28B 0.98
C28 H28C 0.98
C29 H29A 0.98
C29 H29B 0.98
C29 H29C 0.98
C30 H30A 0.98
C30 H30B 0.98
C30 H30C 0.98
C31 Si1 1.855(4)
C31 Ti1 2.090(3)
C31 Ti2 2.108(3)
C31 H31 0.88(3)
C32 Si1 1.879(4)
C32 H32A 0.98
C32 H32B 0.98
C32 H32C 0.98
C33 Si1 1.876(4)
C33 H33A 0.98
C33 H33B 0.98
C33 H33C 0.98
C34 Si1 1.866(4)
C34 H34A 0.98
C34 H34B 0.98
C34 H34C 0.98
C41 Si2 1.869(3)
C41 Ti2 2.098(3)
C41 H41A 0.99
C41 H41B 0.99
C42 Si2 1.867(4)
C42 Ti1 2.103(3)
C42 H42A 0.99
C42 H42B 0.99
C43 Si2 1.877(4)
C43 H43A 0.98
C43 H43B 0.98
C43 H43C 0.98
C44 Si2 1.863(4)
C44 H44A 0.98
C44 H44B 0.98
C44 H44C 0.98
O1 Ti2 1.825(2)
O1 Ti1 1.835(2)
Ti1 Ti2 2.8083(9)

loop_
_geom_torsion_atom_site_label_1
_geom_torsion_atom_site_label_2
_geom_torsion_atom_site_label_3
_geom_torsion_atom_site_label_4
_geom_torsion
C15 C11 C12 C13 0.1(4)
C16 C11 C12 C13 177.8(3)
Ti1 C11 C12 C13 -65.6(2)
C15 C11 C12 C17 -173.5(3)
C16 C11 C12 C17 4.2(5)
Ti1 C11 C12 C17 120.7(3)
C15 C11 C12 Ti1 65.7(2)
C16 C11 C12 Ti1 -116.6(3)
C11 C12 C13 C14 0.7(4)
C17 C12 C13 C14 173.9(3)
Ti1 C12 C13 C14 -63.2(2)
C11 C12 C13 C18 -176.6(3)
C17 C12 C13 C18 -3.4(6)
Ti1 C12 C13 C18 119.5(4)
C11 C12 C13 Ti1 64.0(2)
C17 C12 C13 Ti1 -122.8(4)
C12 C13 C14 C15 -1.3(4)
C18 C13 C14 C15 176.0(3)
Ti1 C13 C14 C15 -64.7(2)
C12 C13 C14 C19 -178.2(4)
C18 C13 C14 C19 -1.0(6)
Ti1 C13 C14 C19 118.4(4)
C12 C13 C14 Ti1 63.4(2)
C18 C13 C14 Ti1 -119.4(4)
C12 C11 C15 C14 -0.9(4)
C16 C11 C15 C14 -178.5(3)
Ti1 C11 C15 C14 65.2(2)
C12 C11 C15 C20 179.7(3)
C16 C11 C15 C20 2.0(6)
Ti1 C11 C15 C20 -114.3(3)
C12 C11 C15 Ti1 -66.0(2)
C16 C11 C15 Ti1 116.3(3)
C13 C14 C15 C11 1.3(4)
C19 C14 C15 C11 178.3(4)
Ti1 C14 C15 C11 -64.3(2)
C13 C14 C15 C20 -179.2(3)
C19 C14 C15 C20 -2.3(6)
Ti1 C14 C15 C20 115.1(4)
C13 C14 C15 Ti1 65.7(2)
C19 C14 C15 Ti1 -117.4(4)
C25 C21 C22 C23 0.9(4)
C26 C21 C22 C23 -178.3(3)
Ti2 C21 C22 C23 65.8(2)
C25 C21 C22 C27 175.7(3)
C26 C21 C22 C27 -3.5(6)
Ti2 C21 C22 C27 -119.4(3)
C25 C21 C22 Ti2 -64.9(2)
C26 C21 C22 Ti2 115.9(4)
C21 C22 C23 C24 -0.2(4)
C27 C22 C23 C24 -175.0(3)
Ti2 C22 C23 C24 63.9(2)
C21 C22 C23 C28 177.4(3)
C27 C22 C23 C28 2.5(6)
Ti2 C22 C23 C28 -118.5(3)
C21 C22 C23 Ti2 -64.1(2)
C27 C22 C23 Ti2 121.0(3)
C22 C23 C24 C25 -0.6(4)
C28 C23 C24 C25 -178.2(3)
Ti2 C23 C24 C25 62.5(2)
C22 C23 C24 C29 173.7(3)
C28 C23 C24 C29 -4.0(6)
Ti2 C23 C24 C29 -123.2(3)
C22 C23 C24 Ti2 -63.1(2)
C28 C23 C24 Ti2 119.3(3)
C22 C21 C25 C24 -1.3(4)
C26 C21 C25 C24 177.9(3)
Ti2 C21 C25 C24 -67.2(2)
C22 C21 C25 C30 178.1(3)
C26 C21 C25 C30 -2.6(6)
Ti2 C21 C25 C30 112.2(4)
C22 C21 C25 Ti2 65.9(2)
C26 C21 C25 Ti2 -114.9(3)
C23 C24 C25 C21 1.2(4)
C29 C24 C25 C21 -173.1(3)
Ti2 C24 C25 C21 65.7(2)
C23 C24 C25 C30 -178.3(3)
C29 C24 C25 C30 7.5(6)
Ti2 C24 C25 C30 -113.7(3)
C23 C24 C25 Ti2 -64.5(2)
C29 C24 C25 Ti2 121.2(3)
Ti2 O1 Ti1 C31 15.56(13)
Ti2 O1 Ti1 C42 -81.67(13)
Ti2 O1 Ti1 C11 120.32(12)
Ti2 O1 Ti1 C15 153.77(13)
Ti2 O1 Ti1 C14 178.43(11)
Ti2 O1 Ti1 C12 110.33(15)
Ti2 O1 Ti1 C13 160.60(19)
Ti1 O1 Ti2 C41 87.85(13)
Ti1 O1 Ti2 C31 -15.43(13)
Ti1 O1 Ti2 C25 -167.03(12)
Ti1 O1 Ti2 C21 -132.66(12)
Ti1 O1 Ti2 C22 -108.63(13)
Ti1 O1 Ti2 C24 -179.25(12)
Ti1 O1 Ti2 C23 -129.9(2)
Ti1 C31 Si1 C34 91.1(2)
Ti2 C31 Si1 C34 -23.5(3)
Ti1 C31 Si1 C33 -147.7(2)
Ti2 C31 Si1 C33 97.7(3)
Ti1 C31 Si1 C32 -29.5(3)
Ti2 C31 Si1 C32 -144.1(2)
Ti1 C42 Si2 C44 -79.7(2)
Ti1 C42 Si2 C41 40.0(2)
Ti1 C42 Si2 C43 163.13(17)
Ti2 C41 Si2 C44 86.5(2)
Ti2 C41 Si2 C42 -33.3(2)
Ti2 C41 Si2 C43 -157.25(18)
